data_4333903
loop_
_publ_author_name
'Sui-Jun Liu'
'Jiong-Peng Zhao'
'Wei-Chao Song'
'Song-De Han'
'Zhong-Yi Liu'
'Xian-He Bu'

_publ_section_title
;
 Slow Magnetic Relaxation in Two New 1D/0D DyIII Complexes with a
 Sterically Hindered Carboxylate Ligand
;
_journal_name_full 'Inorganic Chemistry'
_journal_page_first 2103
_journal_page_last 2109
_journal_paper_doi 10.1021/ic302496g
_journal_volume 52
_journal_year 2013
_chemical_formula_moiety 'C22 H46 Dy2 N2 O12'
_chemical_formula_sum 'C25 H46 Dy2 O12'
_chemical_formula_weight 863.62
_chemical_name_systematic
; 
 ? 
;
_space_group_IT_number 14
_symmetry_cell_setting monoclinic
_symmetry_space_group_name_Hall '-P 2yn'
_symmetry_space_group_name_H-M 'P 1 21/n 1'
_atom_sites_solution_hydrogens geom
_atom_sites_solution_primary direct
_atom_sites_solution_secondary difmap
_audit_creation_method SHELXL-97
_cell_angle_alpha 90.00
_cell_angle_beta 106.49(3)
_cell_angle_gamma 90.00
_cell_formula_units_Z 4
_cell_length_a 11.382(2)
_cell_length_b 22.640(5)
_cell_length_c 14.297(3)
_cell_measurement_reflns_used 23861
_cell_measurement_temperature 293(2)
_cell_measurement_theta_max 27.8
_cell_measurement_theta_min 3.0
_cell_volume 3532.6(14)
_computing_cell_refinement CrystalClear
_computing_data_collection 'CrystalClear (Rigaku/MSC Inc., 2005)'
_computing_data_reduction CrystalClear
_computing_molecular_graphics 'Bruker SHELXTL'
_computing_publication_material 'Bruker SHELXTL'
_computing_structure_refinement 'SHELXL-97 (Sheldrick, 1997)'
_computing_structure_solution 'SHELXS-97 (Sheldrick, 1990)'
_diffrn_ambient_temperature 293(2)
_diffrn_measured_fraction_theta_full 0.998
_diffrn_measured_fraction_theta_max 0.998
_diffrn_measurement_device_type 'CCD area detector'
_diffrn_measurement_method \w
_diffrn_radiation_monochromator graphite
_diffrn_radiation_source 'fine-focus sealed tube'
_diffrn_radiation_type MoK\a
_diffrn_radiation_wavelength 0.71073
_diffrn_reflns_av_R_equivalents 0.1008
_diffrn_reflns_av_sigmaI/netI 0.0775
_diffrn_reflns_limit_h_max 13
_diffrn_reflns_limit_h_min -13
_diffrn_reflns_limit_k_max 26
_diffrn_reflns_limit_k_min -26
_diffrn_reflns_limit_l_max 17
_diffrn_reflns_limit_l_min -17
_diffrn_reflns_number 29740
_diffrn_reflns_theta_full 25.01
_diffrn_reflns_theta_max 25.01
_diffrn_reflns_theta_min 3.08
_diffrn_standards_decay_% 0
_diffrn_standards_interval_count 0
_diffrn_standards_interval_time 0
_diffrn_standards_number 0
_exptl_absorpt_coefficient_mu 4.247
_exptl_absorpt_correction_T_max 0.6761
_exptl_absorpt_correction_T_min 0.5153
_exptl_absorpt_correction_type multi-scan
_exptl_absorpt_process_details CrystalClear
_exptl_crystal_colour Colorless
_exptl_crystal_density_diffrn 1.624
_exptl_crystal_density_meas ?
_exptl_crystal_description strip
_exptl_crystal_F_000 1696
_exptl_crystal_size_max 0.18
_exptl_crystal_size_mid 0.12
_exptl_crystal_size_min 0.10
_refine_diff_density_max 1.007
_refine_diff_density_min -0.889
_refine_diff_density_rms 0.160
_refine_ls_extinction_method none
_refine_ls_goodness_of_fit_ref 1.098
_refine_ls_hydrogen_treatment mixed
_refine_ls_matrix_type full
_refine_ls_number_parameters 371
_refine_ls_number_reflns 6225
_refine_ls_number_restraints 31
_refine_ls_restrained_S_all 1.102
_refine_ls_R_factor_all 0.0974
_refine_ls_R_factor_gt 0.0627
_refine_ls_shift/su_max 0.540
_refine_ls_shift/su_mean 0.009
_refine_ls_structure_factor_coef Fsqd
_refine_ls_weighting_details 'calc w=1/[\s^2^(Fo^2^)+(0.0275P)^2^+25.3464P] where P=(Fo^2^+2Fc^2^)/3'
_refine_ls_weighting_scheme calc
_refine_ls_wR_factor_gt 0.1046
_refine_ls_wR_factor_ref 0.1144
_reflns_number_gt 4624
_reflns_number_total 6225
_reflns_threshold_expression >2sigma(I)
_cod_data_source_file ic302496g_si_002_1.cif
_cod_data_source_block 1
_cod_depositor_comments
;
The following automatic conversions were performed:

'_exptl_crystal_density_meas' value 'none' was changed to '?' - the
value is perceived as not measured.

Automatic conversion script
Id: cif_fix_values 3008 2015-01-20 13:52:24Z robertas 
;
_cod_original_sg_symbol_Hall -P2yn
_cod_database_code 4333903

loop_
_symmetry_equiv_pos_as_xyz
'x, y, z'
'-x+1/2, y+1/2, -z+1/2'
'-x, -y, -z'
'x-1/2, -y-1/2, z-1/2'

loop_
_atom_site_label
_atom_site_type_symbol
_atom_site_fract_x
_atom_site_fract_y
_atom_site_fract_z
_atom_site_U_iso_or_equiv
_atom_site_adp_type
_atom_site_occupancy
_atom_site_symmetry_multiplicity
_atom_site_calc_flag
_atom_site_refinement_flags
C7 C 1.3049(13) 0.9138(9) 0.3911(11) 0.088(5) Uani 1 1 d .
O8 O 0.3503(7) 1.0610(3) 0.0370(6) 0.049(2) Uani 1 1 d .
Dy1 Dy 0.71702(4) 1.02810(2) 0.04315(3) 0.02844(15) Uani 1 1 d .
Dy2 Dy 1.03503(4) 0.96097(2) 0.12253(4) 0.03214(15) Uani 1 1 d .
O9 O 0.6607(6) 0.9633(3) 0.1641(5) 0.0427(19) Uani 1 1 d .
O11 O 0.8761(6) 0.9866(4) -0.0216(5) 0.0297(18) Uani 1 1 d .
C21 C 0.7523(9) 0.9299(5) 0.1805(7) 0.033(2) Uani 1 1 d .
O7 O 0.5516(6) 1.0730(3) 0.0676(5) 0.050(2) Uani 1 1 d .
O1W O 0.5950(6) 1.0544(3) -0.1197(5) 0.047(2) Uani 1 1 d .
C11 C 0.9364(12) 1.0749(5) 0.2225(8) 0.045(3) Uani 1 1 d .
C16 C 0.4502(9) 1.0857(5) 0.0804(8) 0.037(3) Uani 1 1 d .
O10 O 0.8432(6) 0.9447(3) 0.1492(5) 0.0418(19) Uani 1 1 d .
O4 O 1.2455(6) 0.9547(4) 0.2275(5) 0.057(2) Uani 1 1 d .
O5 O 1.0062(8) 1.0510(4) 0.1816(6) 0.059(2) Uani 1 1 d .
O6 O 0.8194(8) 1.0761(4) 0.1872(6) 0.066(3) Uani 1 1 d .
C22 C 0.7565(11) 0.8715(6) 0.2350(10) 0.062(4) Uani 1 1 d .
O1 O 1.0382(11) 0.8676(5) 0.0680(9) 0.106(4) Uani 1 1 d .
C2 C 1.168(2) 0.7901(6) 0.040(2) 0.166(10) Uani 1 1 d U
O3 O 1.1000(8) 0.9286(5) 0.2879(6) 0.086(3) Uani 1 1 d .
C12 C 0.9877(12) 1.1026(6) 0.3226(10) 0.066(4) Uani 1 1 d .
C6 C 1.2128(11) 0.9324(6) 0.2971(9) 0.056(3) Uani 1 1 d .
C17 C 0.4441(11) 1.1330(6) 0.1567(10) 0.058(4) Uani 1 1 d .
C14 C 1.1247(13) 1.1107(8) 0.3455(12) 0.111(7) Uani 1 1 d .
H14A H 1.1423 1.1399 0.3027 0.167 Uiso 1 1 calc R
H14B H 1.1619 1.0739 0.3365 0.167 Uiso 1 1 calc R
H14C H 1.1571 1.1234 0.4119 0.167 Uiso 1 1 calc R
C25 C 0.6354(15) 0.8437(8) 0.2135(17) 0.152(10) Uani 1 1 d .
H25A H 0.5972 0.8444 0.1444 0.228 Uiso 1 1 calc R
H25B H 0.5855 0.8650 0.2460 0.228 Uiso 1 1 calc R
H25C H 0.6443 0.8035 0.2359 0.228 Uiso 1 1 calc R
C24 C 0.848(2) 0.8308(9) 0.218(3) 0.26(2) Uani 1 1 d .
H24A H 0.9279 0.8424 0.2573 0.395 Uiso 1 1 calc R
H24B H 0.8453 0.8316 0.1506 0.395 Uiso 1 1 calc R
H24C H 0.8306 0.7915 0.2360 0.395 Uiso 1 1 calc R
C9 C 1.4312(14) 0.9151(12) 0.3884(12) 0.171(12) Uani 1 1 d .
H9A H 1.4847 0.9116 0.4535 0.257 Uiso 1 1 calc R
H9B H 1.4470 0.9517 0.3603 0.257 Uiso 1 1 calc R
H9C H 1.4456 0.8828 0.3495 0.257 Uiso 1 1 calc R
C1 C 1.1234(14) 0.8540(6) 0.0346(9) 0.059(4) Uani 1 1 d .
O2 O 1.1843(10) 0.8923(5) 0.0101(8) 0.116(5) Uani 1 1 d .
C15 C 0.9684(18) 1.0530(9) 0.3962(11) 0.135(8) Uani 1 1 d .
H15A H 1.0093 1.0646 0.4620 0.202 Uiso 1 1 calc R
H15B H 1.0019 1.0163 0.3820 0.202 Uiso 1 1 calc R
H15C H 0.8825 1.0482 0.3889 0.202 Uiso 1 1 calc R
C13 C 0.9214(18) 1.1557(8) 0.3381(14) 0.135(8) Uani 1 1 d .
H13A H 0.9380 1.1875 0.2993 0.203 Uiso 1 1 calc R
H13B H 0.9480 1.1665 0.4058 0.203 Uiso 1 1 calc R
H13C H 0.8350 1.1478 0.3194 0.203 Uiso 1 1 calc R
C4 C 1.110(2) 0.7524(11) 0.0832(19) 0.183(10) Uani 1 1 d U
H4A H 1.1269 0.7126 0.0681 0.275 Uiso 1 1 calc R
H4B H 1.0232 0.7595 0.0603 0.275 Uiso 1 1 calc R
H4C H 1.1375 0.7583 0.1526 0.275 Uiso 1 1 calc R
C18 C 0.3188(16) 1.1536(11) 0.1455(18) 0.204(14) Uani 1 1 d .
H18A H 0.3210 1.1889 0.1832 0.306 Uiso 1 1 calc R
H18B H 0.2738 1.1236 0.1679 0.306 Uiso 1 1 calc R
H18C H 0.2795 1.1619 0.0779 0.306 Uiso 1 1 calc R
C23 C 0.804(2) 0.8867(11) 0.3424(18) 0.193(11) Uani 1 1 d U
H23A H 0.8176 0.8509 0.3801 0.289 Uiso 1 1 calc R
H23B H 0.7441 0.9104 0.3611 0.289 Uiso 1 1 calc R
H23C H 0.8790 0.9082 0.3541 0.289 Uiso 1 1 calc R
C19 C 0.526(2) 1.1814(11) 0.1514(18) 0.187(10) Uani 1 1 d U
H19A H 0.5205 1.2115 0.1973 0.281 Uiso 1 1 calc R
H19B H 0.5027 1.1977 0.0867 0.281 Uiso 1 1 calc R
H19C H 0.6085 1.1670 0.1667 0.281 Uiso 1 1 calc R
C3 C 1.262(2) 0.7808(10) -0.004(2) 0.254(19) Uani 1 1 d .
H3A H 1.2507 0.7430 -0.0353 0.382 Uiso 1 1 calc R
H3B H 1.3392 0.7818 0.0455 0.382 Uiso 1 1 calc R
H3C H 1.2593 0.8113 -0.0508 0.382 Uiso 1 1 calc R
C8 C 1.300(2) 0.9624(13) 0.4704(13) 0.195(14) Uani 1 1 d .
H8A H 1.3461 0.9489 0.5339 0.292 Uiso 1 1 calc R
H8B H 1.2165 0.9689 0.4697 0.292 Uiso 1 1 calc R
H8C H 1.3347 0.9986 0.4556 0.292 Uiso 1 1 calc R
C10 C 1.2587(18) 0.8611(12) 0.4320(17) 0.195(14) Uani 1 1 d .
H10A H 1.2496 0.8287 0.3872 0.293 Uiso 1 1 calc R
H10B H 1.1808 0.8701 0.4421 0.293 Uiso 1 1 calc R
H10C H 1.3159 0.8505 0.4931 0.293 Uiso 1 1 calc R
C20 C 0.494(2) 1.1067(12) 0.2525(19) 0.208(12) Uani 1 1 d U
H20A H 0.5765 1.1201 0.2802 0.311 Uiso 1 1 calc R
H20B H 0.4930 1.0645 0.2466 0.311 Uiso 1 1 calc R
H20C H 0.4449 1.1183 0.2942 0.311 Uiso 1 1 calc R
C5 C 1.056(4) 0.771(2) -0.067(3) 0.39(3) Uani 1 1 d U
H5A H 1.0607 0.7299 -0.0788 0.592 Uiso 1 1 calc R
H5B H 1.0694 0.7932 -0.1205 0.592 Uiso 1 1 calc R
H5C H 0.9771 0.7808 -0.0597 0.592 Uiso 1 1 calc R
H11 H 0.848(10) 0.960(5) -0.037(8) 0.04(4) Uiso 1 1 d .

loop_
_atom_site_aniso_label
_atom_site_aniso_U_11
_atom_site_aniso_U_22
_atom_site_aniso_U_33
_atom_site_aniso_U_23
_atom_site_aniso_U_13
_atom_site_aniso_U_12
C7 0.056(9) 0.155(17) 0.058(10) 0.044(11) 0.021(8) 0.013(10)
O8 0.041(5) 0.051(5) 0.055(5) -0.021(4) 0.013(4) -0.014(4)
Dy1 0.0219(2) 0.0312(3) 0.0338(3) 0.0005(2) 0.0105(2) 0.0005(2)
Dy2 0.0226(3) 0.0414(3) 0.0331(3) 0.0083(2) 0.0093(2) 0.0005(2)
O9 0.033(4) 0.057(5) 0.041(4) 0.009(4) 0.015(3) 0.004(4)
O11 0.020(4) 0.041(5) 0.030(4) 0.001(4) 0.009(3) -0.003(4)
C21 0.024(5) 0.047(7) 0.030(6) 0.009(5) 0.009(5) -0.003(5)
O7 0.030(4) 0.065(5) 0.057(5) -0.007(4) 0.015(4) 0.009(4)
O1W 0.028(4) 0.073(5) 0.040(5) 0.020(4) 0.008(3) 0.008(4)
C11 0.059(8) 0.041(7) 0.033(7) -0.007(6) 0.009(6) -0.012(6)
C16 0.031(6) 0.036(6) 0.050(7) 0.003(5) 0.023(6) -0.006(5)
O10 0.025(4) 0.065(5) 0.039(4) 0.018(4) 0.015(3) 0.005(4)
O4 0.030(4) 0.102(7) 0.038(5) 0.019(5) 0.011(4) 0.007(4)
O5 0.074(6) 0.054(5) 0.058(6) -0.010(4) 0.034(5) 0.003(5)
O6 0.047(5) 0.067(6) 0.073(6) -0.016(5) 0.001(5) -0.008(5)
C22 0.045(8) 0.070(9) 0.068(10) 0.037(8) 0.012(7) -0.005(7)
O1 0.122(10) 0.080(8) 0.124(10) -0.028(7) 0.047(8) 0.032(7)
C2 0.21(2) 0.022(8) 0.37(3) 0.006(13) 0.24(2) -0.001(11)
O3 0.044(6) 0.159(10) 0.052(6) 0.042(6) 0.012(5) -0.006(6)
C12 0.051(8) 0.076(10) 0.066(10) -0.027(8) 0.011(7) -0.012(7)
C6 0.041(7) 0.082(10) 0.041(8) 0.024(7) 0.008(6) 0.020(7)
C17 0.036(7) 0.064(9) 0.078(10) -0.035(8) 0.024(7) -0.015(6)
C14 0.077(12) 0.160(18) 0.088(13) -0.052(12) 0.009(10) -0.049(12)
C25 0.084(13) 0.100(14) 0.25(3) 0.098(16) 0.017(15) -0.025(11)
C24 0.19(2) 0.121(18) 0.58(6) 0.21(3) 0.27(3) 0.118(17)
C9 0.058(11) 0.37(4) 0.081(13) 0.090(18) 0.020(10) 0.049(16)
C1 0.080(11) 0.041(8) 0.049(8) 0.000(6) 0.009(8) -0.009(8)
O2 0.103(8) 0.080(8) 0.125(10) 0.057(7) -0.036(7) -0.054(7)
C15 0.162(19) 0.20(2) 0.042(10) 0.000(12) 0.029(11) -0.033(17)
C13 0.147(18) 0.109(15) 0.130(17) -0.068(13) 0.008(14) 0.031(13)
C4 0.195(13) 0.170(13) 0.192(13) 0.018(9) 0.066(9) 0.003(9)
C18 0.086(14) 0.27(3) 0.25(3) -0.20(2) 0.044(17) 0.020(17)
C23 0.218(14) 0.182(13) 0.168(13) 0.026(9) 0.038(9) -0.016(9)
C19 0.192(13) 0.178(13) 0.202(13) -0.037(9) 0.073(9) -0.020(9)
C3 0.23(3) 0.15(2) 0.49(5) 0.01(3) 0.27(4) 0.07(2)
C8 0.18(2) 0.33(4) 0.051(12) -0.038(18) -0.018(13) 0.09(2)
C10 0.099(16) 0.26(3) 0.18(2) 0.15(2) -0.034(15) -0.021(18)
C20 0.225(15) 0.210(15) 0.183(14) -0.019(9) 0.050(10) 0.021(10)
C5 0.40(3) 0.39(3) 0.40(3) -0.007(10) 0.113(12) 0.001(10)

loop_
_atom_type_symbol
_atom_type_description
_atom_type_scat_dispersion_real
_atom_type_scat_dispersion_imag
_atom_type_scat_source
C C 0.0033 0.0016 'International Tables Vol C Tables 4.2.6.8 and 6.1.1.4'
H H 0.0000 0.0000 'International Tables Vol C Tables 4.2.6.8 and 6.1.1.4'
O O 0.0106 0.0060 'International Tables Vol C Tables 4.2.6.8 and 6.1.1.4'
Dy Dy -0.1892 4.4098 'International Tables Vol C Tables 4.2.6.8 and 6.1.1.4'

loop_
_geom_angle_atom_site_label_1
_geom_angle_atom_site_label_2
_geom_angle_atom_site_label_3
_geom_angle
_geom_angle_site_symmetry_1
_geom_angle_site_symmetry_3
C9 C7 C10 119.4(17) . .
C9 C7 C6 114.4(12) . .
C10 C7 C6 109.8(14) . .
C9 C7 C8 103.9(17) . .
C10 C7 C8 100.7(16) . .
C6 C7 C8 106.6(14) . .
C16 O8 Dy1 138.5(7) . 3_675
O7 Dy1 O6 83.3(3) . .
O7 Dy1 O8 107.0(3) . 3_675
O6 Dy1 O8 148.0(3) . 3_675
O7 Dy1 O2 101.6(4) . 3_775
O6 Dy1 O2 76.4(4) . 3_775
O8 Dy1 O2 128.3(4) 3_675 3_775
O7 Dy1 O1W 76.2(3) . .
O6 Dy1 O1W 137.9(3) . .
O8 Dy1 O1W 73.9(3) 3_675 .
O2 Dy1 O1W 72.4(3) 3_775 .
O7 Dy1 O11 167.0(3) . .
O6 Dy1 O11 106.0(3) . .
O8 Dy1 O11 70.0(3) 3_675 .
O2 Dy1 O11 72.5(4) 3_775 .
O1W Dy1 O11 90.8(2) . .
O7 Dy1 O9 76.5(3) . .
O6 Dy1 O9 79.8(3) . .
O8 Dy1 O9 73.6(3) 3_675 .
O2 Dy1 O9 156.2(3) 3_775 .
O1W Dy1 O9 128.5(2) . .
O11 Dy1 O9 113.7(2) . .
O7 Dy1 O10 126.0(2) . .
O6 Dy1 O10 76.5(3) . .
O8 Dy1 O10 73.0(3) 3_675 .
O2 Dy1 O10 120.7(3) 3_775 .
O1W Dy1 O10 144.5(2) . .
O11 Dy1 O10 66.1(2) . .
O9 Dy1 O10 51.0(2) . .
O1 Dy2 O5 171.7(4) . .
O1 Dy2 O11 102.3(4) . 3_775
O5 Dy2 O11 84.6(3) . 3_775
O1 Dy2 O10 90.9(4) . .
O5 Dy2 O10 80.9(3) . .
O11 Dy2 O10 140.7(2) 3_775 .
O1 Dy2 O3 91.4(4) . .
O5 Dy2 O3 86.8(4) . .
O11 Dy2 O3 135.2(3) 3_775 .
O10 Dy2 O3 80.3(3) . .
O1 Dy2 O11 90.7(4) . .
O5 Dy2 O11 87.0(3) . .
O11 Dy2 O11 72.3(3) 3_775 .
O10 Dy2 O11 70.6(2) . .
O3 Dy2 O11 150.9(3) . .
O1 Dy2 O4 92.8(4) . .
O5 Dy2 O4 92.5(3) . .
O11 Dy2 O4 83.5(3) 3_775 .
O10 Dy2 O4 133.3(2) . .
O3 Dy2 O4 53.1(3) . .
O11 Dy2 O4 155.7(3) . .
O1 Dy2 Dy2 97.9(3) . 3_775
O5 Dy2 Dy2 84.9(2) . 3_775
O11 Dy2 Dy2 36.91(18) 3_775 3_775
O10 Dy2 Dy2 105.14(16) . 3_775
O3 Dy2 Dy2 169.1(3) . 3_775
O11 Dy2 Dy2 35.38(17) . 3_775
O4 Dy2 Dy2 120.37(18) . 3_775
C21 O9 Dy1 97.0(6) . .
Dy2 O11 Dy2 107.7(3) 3_775 .
Dy2 O11 Dy1 122.8(3) 3_775 .
Dy2 O11 Dy1 103.1(3) . .
O9 C21 O10 119.1(9) . .
O9 C21 C22 121.4(9) . .
O10 C21 C22 119.5(10) . .
C16 O7 Dy1 166.4(7) . .
O5 C11 O6 123.8(11) . .
O5 C11 C12 119.9(11) . .
O6 C11 C12 116.2(11) . .
O7 C16 O8 124.4(10) . .
O7 C16 C17 119.4(10) . .
O8 C16 C17 116.2(9) . .
C21 O10 Dy2 167.5(6) . .
C21 O10 Dy1 91.5(6) . .
Dy2 O10 Dy1 100.2(2) . .
C6 O4 Dy2 92.9(7) . .
C11 O5 Dy2 138.6(8) . .
C11 O6 Dy1 122.8(8) . .
C24 C22 C25 111.4(17) . .
C24 C22 C23 104.2(18) . .
C25 C22 C23 110.5(16) . .
C24 C22 C21 112.6(12) . .
C25 C22 C21 111.9(11) . .
C23 C22 C21 105.8(14) . .
C1 O1 Dy2 117.2(10) . .
C4 C2 C3 131.0(19) . .
C4 C2 C1 114.8(17) . .
C3 C2 C1 114.2(16) . .
C4 C2 C5 85(2) . .
C3 C2 C5 92(2) . .
C1 C2 C5 92(2) . .
C6 O3 Dy2 95.9(7) . .
C13 C12 C14 114.3(14) . .
C13 C12 C11 113.8(13) . .
C14 C12 C11 110.6(11) . .
C13 C12 C15 107.7(14) . .
C14 C12 C15 105.6(14) . .
C11 C12 C15 104.0(11) . .
O3 C6 O4 117.8(10) . .
O3 C6 C7 120.3(11) . .
O4 C6 C7 121.8(11) . .
C20 C17 C19 105.9(17) . .
C20 C17 C18 109.9(17) . .
C19 C17 C18 111.9(17) . .
C20 C17 C16 107.3(14) . .
C19 C17 C16 109.2(13) . .
C18 C17 C16 112.4(11) . .
O2 C1 O1 120.4(14) . .
O2 C1 C2 118.4(15) . .
O1 C1 C2 120.4(13) . .
C1 O2 Dy1 174.1(11) . 3_775

loop_
_geom_bond_atom_site_label_1
_geom_bond_atom_site_label_2
_geom_bond_distance
_geom_bond_site_symmetry_2
C7 C9 1.449(19) .
C7 C10 1.49(2) .
C7 C6 1.511(17) .
C7 C8 1.59(3) .
O8 C16 1.261(12) .
O8 Dy1 2.339(7) 3_675
Dy1 O7 2.253(7) .
Dy1 O6 2.327(8) .
Dy1 O8 2.339(7) 3_675
Dy1 O2 2.361(10) 3_775
Dy1 O1W 2.422(7) .
Dy1 O11 2.443(7) .
Dy1 O9 2.487(7) .
Dy1 O10 2.587(7) .
Dy2 O1 2.258(10) .
Dy2 O5 2.266(8) .
Dy2 O11 2.310(7) 3_775
Dy2 O10 2.350(6) .
Dy2 O3 2.384(8) .
Dy2 O11 2.396(7) .
Dy2 O4 2.443(7) .
Dy2 Dy2 3.8010(12) 3_775
O9 C21 1.254(11) .
O11 Dy2 2.310(7) 3_775
C21 O10 1.283(11) .
C21 C22 1.527(15) .
O7 C16 1.253(11) .
C11 O5 1.237(13) .
C11 O6 1.283(13) .
C11 C12 1.519(16) .
C16 C17 1.544(15) .
O4 C6 1.263(13) .
C22 C24 1.46(2) .
C22 C25 1.466(18) .
C22 C23 1.52(3) .
O1 C1 1.236(15) .
C2 C4 1.34(2) .
C2 C3 1.39(2) .
C2 C1 1.530(19) .
C2 C5 1.74(5) .
O3 C6 1.256(13) .
C12 C13 1.469(19) .
C12 C14 1.511(17) .
C12 C15 1.60(2) .
C17 C20 1.45(3) .
C17 C19 1.45(2) .
C17 C18 1.465(19) .
C1 O2 1.222(15) .
O2 Dy1 2.361(9) 3_775
